data_1554676
loop_
_publ_author_name
'Chen, Yitong'
'Xu, Chao'
'Xu, Bingjia'
'Mao, Zhu'
'Li, Jian-An'
'Yang, Zhan'
'Peethani, Naga Raju'
'Liu, Cong'
'Shi, Guang'
'Gu, Feng Long'
'Zhang, Yi'
'Chi, Zhenguo'

_publ_section_title
;
 Chirality-activated mechanoluminescence from aggregation-induced emission
 enantiomers with high contrast mechanochromism and force-induced delayed
 fluorescence
;
_journal_issue 9
_journal_name_full 'Materials Chemistry Frontiers'
_journal_page_first 1800
_journal_paper_doi 10.1039/C9QM00312F
_journal_volume 3
_journal_year 2019
_chemical_absolute_configuration ad
_chemical_formula_moiety 'C30 H22 N2 O2 S'
_chemical_formula_sum 'C30 H22 N2 O2 S'
_chemical_formula_weight 474.55
_chemical_name_systematic (R)-ImNT
_space_group_crystal_system triclinic
_space_group_IT_number 1
_space_group_name_Hall 'P 1'
_space_group_name_H-M_alt 'P 1'
_atom_sites_solution_hydrogens geom
_atom_sites_solution_primary dual
_audit_creation_date 2018-06-13
_audit_creation_method
;
Olex2 1.2
(compiled 2018.05.29 svn.r3508 for OlexSys, GUI svn.r5506)
;
_audit_update_record
;
2019-03-27 deposited with the CCDC.	2019-06-20 downloaded from the CCDC.
;
_cell_angle_alpha 85.684(2)
_cell_angle_beta 78.373(2)
_cell_angle_gamma 89.276(2)
_cell_formula_units_Z 4
_cell_length_a 12.1382(2)
_cell_length_b 12.8179(3)
_cell_length_c 15.1854(3)
_cell_measurement_reflns_used 18649
_cell_measurement_temperature 150.00(10)
_cell_measurement_theta_max 62.9680
_cell_measurement_theta_min 3.7060
_cell_volume 2307.59(8)
_computing_cell_refinement 'CrysAlisPro 1.171.38.43 (Rigaku OD, 2015)'
_computing_data_collection 'CrysAlisPro 1.171.38.43 (Rigaku OD, 2015)'
_computing_data_reduction 'CrysAlisPro 1.171.38.43 (Rigaku OD, 2015)'
_computing_molecular_graphics 'Olex2 (Dolomanov et al., 2009)'
_computing_publication_material 'Olex2 (Dolomanov et al., 2009)'
_computing_structure_refinement 'ShelXL (Sheldrick, 2015)'
_computing_structure_solution 'ShelXT (Sheldrick, 2015)'
_diffrn_ambient_environment N~2~
_diffrn_ambient_temperature 150.00(10)
_diffrn_detector 'CCD plate'
_diffrn_detector_area_resol_mean 21.1652
_diffrn_detector_type AtlasS2
_diffrn_measured_fraction_theta_full 0.985
_diffrn_measured_fraction_theta_max 0.985
_diffrn_measurement_details
;
List of Runs (angles in degrees, time in seconds):

  # Type    Start    End  Width  t~exp~   \w     \q     \k     \f   Frames
#--------------------------------------------------------------------------
  1  \w    -44.00  46.00   1.00    3.00    --   22.00 -52.00 -23.10   90
  2  \w     20.00 110.00   1.00   12.00    --   83.03 -77.00 -90.00   90
  3  \w     32.00 122.00   1.00   12.00    --   83.03-125.00  90.00   90
  4  \w     34.00 110.00   1.00   12.00    --   83.03 -77.00 150.00   76
  5  \w     20.00  93.00   1.00   12.00    --   83.03 -57.00  60.00   73
  6  \w     19.00  44.00   1.00   12.00    --   50.00  79.00 -66.89   25
  7  \w     33.00  59.00   1.00   12.00    --   62.00  77.00 -44.16   26
  8  \w     54.00  81.00   1.00   12.00    --   83.03  77.00 -60.00   27
  9  \w     93.00 149.00   1.00   12.00    --   83.03  77.00 -60.00   56
 10  \w     96.00 142.00   1.00   12.00    --   83.03  77.00-150.00   46
 11  \w     94.00 125.00   1.00   12.00    --   54.00  76.00-162.79   31
 12  \w     92.00 141.00   1.00   12.00    --   83.03  77.00-180.00   49
 13  \w     94.00 136.00   1.00   12.00    --   83.03  77.00-120.00   42
 14  \w     99.00 152.00   1.00   12.00    --   83.03  77.00 -30.00   53
 15  \w     98.00 130.00   1.00   12.00    --   83.03  77.00  60.00   32
 16  \w    102.00 144.00   1.00   12.00    --   83.03 125.00 120.00   42
 17  \w     94.00 154.00   1.00   12.00    --   83.03  77.00  30.00   60
 18  \w     96.00 123.00   1.00   12.00    --   83.03  77.00 150.00   27
 19  \w     94.00 152.00   1.00   12.00    --   83.03  77.00 120.00   58
 20  \w     54.00  82.00   1.00   12.00    --   83.03  77.00  60.00   28
 21  \w     53.00  79.00   1.00   12.00    --   83.03  77.00  30.00   26
 22  \w     53.00 154.00   1.00   12.00    --   83.03  77.00   0.00  101
 23  \w     92.00 146.00   1.00   12.00    --   83.03  77.00 -90.00   54
 24  \w     54.00  81.00   1.00   12.00    --   83.03  77.00 -30.00   27
 25  \w     53.00  82.00   1.00   12.00    --   83.03  77.00 -90.00   29
 26  \w     53.00  80.00   1.00   12.00    --   83.03  77.00-150.00   27
 27  \w     53.00  84.00   1.00   12.00    --   83.03  77.00-180.00   31
 28  \w     53.00  84.00   1.00   12.00    --   83.03  77.00-120.00   31
 29  \w     32.00  62.00   1.00   12.00    --   62.00  75.00 -99.01   30
 30  \w     27.00  67.00   1.00   12.00    --   54.00  76.00-162.79   40
 31  \w     32.00  65.00   1.00   12.00    --   62.00  75.00-135.06   33
 32  \w     18.00  43.00   1.00   12.00    --   50.00  82.00-177.25   25
 33  \w    -14.00  71.00   1.00    3.00    --    0.00  37.00-180.00   85
 34  \w      1.00  47.00   1.00    3.00    --   22.00 -58.00-175.68   46
 35  \w     36.00  62.00   1.00   12.00    --   66.00  77.00 -20.43   26
 36  \w     37.00  62.00   1.00   12.00    --   66.00  77.00   4.37   25
 37  \w     36.00  72.00   1.00   12.00    --   66.00  76.00  36.75   36
 38  \w     53.00 153.00   1.00   12.00    --   83.03  77.00  90.00  100
 39  \w     53.00  83.00   1.00   12.00    --   83.03  77.00 150.00   30
 40  \w     53.00  80.00   1.00   12.00    --   83.03  77.00 120.00   27
 41  \w     41.00  66.00   1.00   12.00    --   70.00  77.00 107.71   25
 42  \w     37.00  64.00   1.00   12.00    --   66.00  75.00 146.25   27
 43  \w     36.00  70.00   1.00   12.00    --   66.00  75.00  87.56   34
 44  \w     18.00  44.00   1.00   12.00    --   50.00  82.00 108.82   26
 45  \w     14.00  39.00   1.00   12.00    --   46.00  83.00  49.94   25
 46  \w     14.00  39.00   1.00   12.00    --   46.00  83.00 -21.43   25
 47  \w    -25.00   0.00   1.00    3.00    --   26.00 120.00 -91.47   25
 48  \w    -30.00  -5.00   1.00    3.00    --   22.00 126.00  85.63   25
 49  \w    -56.00  19.00   1.00    3.00    --    0.00 -57.00  90.00   75
;
_diffrn_measurement_device 'four-circle diffractometer'
_diffrn_measurement_device_type 'SuperNova, Dual, Cu at zero, AtlasS2'
_diffrn_measurement_method '\w scans'
_diffrn_orient_matrix_type 'CrysAlisPro convention (1999,Acta A55,543-557)'
_diffrn_orient_matrix_UB_11 -0.1203113000
_diffrn_orient_matrix_UB_12 -0.0242205000
_diffrn_orient_matrix_UB_13 0.0527595000
_diffrn_orient_matrix_UB_21 0.0190218000
_diffrn_orient_matrix_UB_22 0.0699599000
_diffrn_orient_matrix_UB_23 0.0737778000
_diffrn_orient_matrix_UB_31 -0.0442014000
_diffrn_orient_matrix_UB_32 0.0951132000
_diffrn_orient_matrix_UB_33 -0.0506031000
_diffrn_radiation_monochromator mirror
_diffrn_radiation_probe x-ray
_diffrn_radiation_type CuK\a
_diffrn_radiation_wavelength 1.54184
_diffrn_reflns_av_R_equivalents 0.0331
_diffrn_reflns_av_unetI/netI 0.0357
_diffrn_reflns_Laue_measured_fraction_full 0.985
_diffrn_reflns_Laue_measured_fraction_max 0.985
_diffrn_reflns_limit_h_max 13
_diffrn_reflns_limit_h_min -13
_diffrn_reflns_limit_k_max 14
_diffrn_reflns_limit_k_min -14
_diffrn_reflns_limit_l_max 17
_diffrn_reflns_limit_l_min -17
_diffrn_reflns_number 30459
_diffrn_reflns_point_group_measured_fraction_full 0.951
_diffrn_reflns_point_group_measured_fraction_max 0.951
_diffrn_reflns_theta_full 62.847
_diffrn_reflns_theta_max 62.847
_diffrn_reflns_theta_min 3.458
_diffrn_source 'micro-focus sealed X-ray tube'
_diffrn_source_type 'SuperNova (Cu) X-ray Source'
_exptl_absorpt_coefficient_mu 1.497
_exptl_absorpt_correction_T_max 1.00000
_exptl_absorpt_correction_T_min 0.72361
_exptl_absorpt_correction_type multi-scan
_exptl_absorpt_process_details
;
CrysAlisPro 1.171.38.43 (Rigaku Oxford Diffraction, 2015)
Empirical absorption correction using spherical harmonics,
 implemented in SCALE3 ABSPACK scaling algorithm.
;
_exptl_crystal_colour yellow
_exptl_crystal_colour_primary yellow
_exptl_crystal_density_diffrn 1.366
_exptl_crystal_description block
_exptl_crystal_F_000 992
_exptl_crystal_preparation Luminescent
_exptl_crystal_size_max 0.180
_exptl_crystal_size_mid 0.160
_exptl_crystal_size_min 0.100
_refine_diff_density_max 0.238
_refine_diff_density_min -0.360
_refine_diff_density_rms 0.048
_refine_ls_abs_structure_details
;
 Flack x determined using 6107 quotients [(I+)-(I-)]/[(I+)+(I-)]
 (Parsons, Flack and Wagner, Acta Cryst. B69 (2013) 249-259).
;
_refine_ls_abs_structure_Flack 0.014(16)
_refine_ls_extinction_method none
_refine_ls_goodness_of_fit_ref 1.033
_refine_ls_hydrogen_treatment constr
_refine_ls_matrix_type full
_refine_ls_number_parameters 1261
_refine_ls_number_reflns 14132
_refine_ls_number_restraints 3
_refine_ls_restrained_S_all 1.033
_refine_ls_R_factor_all 0.0537
_refine_ls_R_factor_gt 0.0494
_refine_ls_shift/su_max 0.000
_refine_ls_shift/su_mean 0.000
_refine_ls_structure_factor_coef Fsqd
_refine_ls_weighting_details 'w=1/[\s^2^(Fo^2^)+(0.0798P)^2^+3.4627P] where P=(Fo^2^+2Fc^2^)/3'
_refine_ls_weighting_scheme calc
_refine_ls_wR_factor_gt 0.1369
_refine_ls_wR_factor_ref 0.1442
_reflns_Friedel_coverage 0.932
_reflns_Friedel_fraction_full 0.918
_reflns_Friedel_fraction_max 0.918
_reflns_number_gt 13566
_reflns_number_total 14132
_reflns_threshold_expression 'I > 2\s(I)'
_cod_data_source_file c9qm00312f4.cif
_cod_data_source_block (R)-ImNT
_cod_database_code 1554676
_shelx_shelxl_version_number 2014/7
_chemical_oxdiff_formula CHONS
_chemical_oxdiff_usercomment R-ImNT
_shelx_space_group_comment
;
The symmetry employed for this shelxl refinement is uniquely defined
by the following loop, which should always be used as a source of
symmetry information in preference to the above space-group names.
They are only intended as comments.
;
_reflns_odcompleteness_completeness 99.94
_reflns_odcompleteness_iscentric 1
_reflns_odcompleteness_theta 58.86
_olex2_refinement_description
;
1. Fixed Uiso
 At 1.2 times of:
  All C(H) groups, All C(H,H) groups
2.a Ternary CH refined with riding coordinates:
 C01B(H01B), C01R(H01R), C02A(H02D), C030(H030)
2.b Secondary CH2 refined with riding coordinates:
 C02D(H02F,H02G), C02Z(H02A,H02B), C031(H03Y,H), C03D(H03A,H03B), C03F(H03N,
 H03O), C03I(H03,HA), C03J(H0AA,HB), C03N(H03G,H03H), C03Q(H03W,H03X),
 C03S(H03I,H03J), C03T(H03C,H03D), C03W(H03K,H03L)
2.c Aromatic/amide H refined with riding coordinates:
 C00N(H00N), C011(H011), C012(H012), C014(H014), C016(H016), C018(H018),
 C01D(H01D), C01E(H01E), C01G(H01G), C01L(H01L), C01O(H01O), C01Q(H01Q),
 C01T(H01T), C01U(H01U), C01X(H01X), C01Y(H01Y), C020(H020), C021(H021),
 C023(H023), C026(H026), C027(H027), C028(H028), C029(H029), C02B(H02C),
 C02C(H02E), C02G(H02H), C02H(H02I), C02I(H02J), C02K(H02K), C02M(H02M),
 C02N(H02N), C02O(H02O), C02P(H02P), C02Q(H02Q), C02R(H02R), C02S(H02S),
 C02U(H02U), C02V(H02V), C02W(H02W), C02X(H02X), C032(H032), C033(H033),
 C034(H034), C035(H035), C036(H036), C037(H037), C038(H038), C039(H039),
 C03A(H03E), C03C(H03F), C03E(H03Z), C03G(H03Q), C03K(H1AA), C03L(H03S),
 C03M(H03M), C03O(H03T), C03P(H03P), C03R(H03R), C03U(H03U), C03V(H03V)
;
_olex2_date_sample_data_collection 2018-06-07
_olex2_submission_special_instructions 'No special instructions were received'
_oxdiff_exptl_absorpt_empirical_details
;
Empirical correction (ABSPACK) includes:
- Absorption correction using spherical harmonics
- Frame scaling
;
_oxdiff_exptl_absorpt_empirical_full_max 2.843
_oxdiff_exptl_absorpt_empirical_full_min 0.695

loop_
_space_group_symop_operation_xyz
'x, y, z'

loop_
_atom_site_label
_atom_site_type_symbol
_atom_site_fract_x
_atom_site_fract_y
_atom_site_fract_z
_atom_site_U_iso_or_equiv
_atom_site_adp_type
_atom_site_occupancy
_atom_site_site_symmetry_order
_atom_site_calc_flag
_atom_site_refinement_flags_posn
S001 S 0.51557(12) 0.68808(12) 0.88192(10) 0.0271(3) Uani 1 1 d .
S002 S -0.19889(12) 0.83574(12) 0.73143(10) 0.0282(3) Uani 1 1 d .
S003 S 0.02262(14) 0.32530(12) -0.08969(11) 0.0343(4) Uani 1 1 d .
S004 S 0.30632(14) 0.22659(13) 0.72248(12) 0.0354(4) Uani 1 1 d .
O005 O 0.7932(4) 0.3218(3) 0.3839(3) 0.0317(10) Uani 1 1 d .
O006 O 1.0208(3) 0.3055(3) 0.5915(3) 0.0305(10) Uani 1 1 d .
O007 O 0.3510(4) 0.7944(4) 0.4448(3) 0.0313(10) Uani 1 1 d .
O008 O 0.5287(3) 0.7875(4) 0.6833(3) 0.0318(10) Uani 1 1 d .
O009 O 0.6671(4) 0.2278(4) 0.0204(3) 0.0373(11) Uani 1 1 d .
O00A O 0.3517(4) 0.2537(4) 0.2415(3) 0.0363(11) Uani 1 1 d .
N00B N 0.9299(4) 0.3247(4) 0.4705(3) 0.0249(11) Uani 1 1 d .
N00C N 1.0717(4) 0.7863(4) 1.0867(3) 0.0219(10) Uani 1 1 d .
N00D N 0.4628(4) 0.7771(4) 0.5518(3) 0.0232(10) Uani 1 1 d .
O00E O 1.2050(3) 0.7811(4) 0.9544(3) 0.0313(10) Uani 1 1 d .
O00F O 0.9050(3) 0.7701(4) 1.1918(3) 0.0354(11) Uani 1 1 d .
N00G N 0.1947(4) 0.4581(4) -0.0392(3) 0.0243(11) Uani 1 1 d .
N00H N 0.7064(4) 0.5865(4) 0.9472(3) 0.0255(11) Uani 1 1 d .
N00I N 0.5132(4) 0.1003(4) 0.6641(3) 0.0250(11) Uani 1 1 d .
N00J N 0.0125(4) 0.9602(4) 0.6926(3) 0.0239(11) Uani 1 1 d .
N00K N 0.5250(4) 0.2321(4) 0.1483(4) 0.0268(11) Uani 1 1 d .
C00L C 0.8250(5) 0.2978(5) 0.4534(4) 0.0240(13) Uani 1 1 d .
C00M C 0.9405(5) 0.2892(4) 0.5584(4) 0.0221(12) Uani 1 1 d .
C00N C 0.4829(5) 0.3455(5) -0.0714(4) 0.0272(13) Uani 1 1 d .
H00N H 0.5455 0.3388 -0.1174 0.033 Uiso 1 1 calc R
C00O C 0.8065(5) 0.6360(4) 0.9544(4) 0.0203(12) Uani 1 1 d .
C00P C 0.5728(5) 0.2529(5) 0.0554(4) 0.0281(14) Uani 1 1 d .
C00Q C 0.4537(5) 0.8012(5) 0.6418(4) 0.0223(12) Uani 1 1 d .
C00R C 1.0105(5) 0.7260(4) 0.9645(4) 0.0202(12) Uani 1 1 d .
C00S C 0.6199(5) 0.1464(4) 0.6423(4) 0.0218(12) Uani 1 1 d .
C00T C 0.4848(5) 0.3076(4) 0.0150(4) 0.0237(13) Uani 1 1 d .
C00U C 0.9215(5) 0.7187(4) 1.0386(4) 0.0204(12) Uani 1 1 d .
C00V C 0.1216(5) 0.9206(4) 0.6837(4) 0.0219(12) Uani 1 1 d .
C00W C 0.3400(5) 0.8443(4) 0.6700(4) 0.0211(12) Uani 1 1 d .
C00X C 0.8346(5) 0.2338(4) 0.5999(4) 0.0210(12) Uani 1 1 d .
C00Y C 0.2906(5) 0.4058(4) -0.0200(4) 0.0215(12) Uani 1 1 d .
C00Z C 0.7647(5) 0.2392(4) 0.5374(4) 0.0216(12) Uani 1 1 d .
C010 C 0.5364(5) 0.6143(5) 0.4824(4) 0.0266(13) Uani 1 1 d .
C011 C -0.2269(5) 0.9324(5) 0.8898(4) 0.0292(14) Uani 1 1 d .
H011 H -0.2923 0.8929 0.9085 0.035 Uiso 1 1 calc R
C012 C 0.4114(5) 0.6358(5) 1.0572(4) 0.0271(14) Uani 1 1 d .
H012 H 0.3471 0.6661 1.0420 0.033 Uiso 1 1 calc R
C013 C 0.5752(5) 0.0500(5) 0.1844(4) 0.0217(12) Uani 1 1 d .
C014 C 0.9971(5) 0.6931(5) 0.8840(4) 0.0226(12) Uani 1 1 d .
H014 H 1.0551 0.7006 0.8335 0.027 Uiso 1 1 calc R
C015 C 0.5108(5) 0.6339(5) 0.9930(4) 0.0239(13) Uani 1 1 d .
C016 C 0.8196(5) 0.6751(5) 1.0348(4) 0.0235(12) Uani 1 1 d .
H016 H 0.7608 0.6719 1.0848 0.028 Uiso 1 1 calc R
C017 C 1.1014(5) 0.5633(4) 0.4487(4) 0.0212(12) Uani 1 1 d .
C018 C 0.7976(5) 0.1860(4) 0.6849(4) 0.0237(13) Uani 1 1 d .
H018 H 0.8434 0.1825 0.7272 0.028 Uiso 1 1 calc R
C019 C 0.3662(5) 0.8057(5) 0.5193(4) 0.0224(12) Uani 1 1 d .
C01A C 0.0908(5) 0.4506(5) 0.0263(4) 0.0247(13) Uani 1 1 d .
C01B C 0.5612(5) 0.7256(5) 0.5020(4) 0.0272(13) Uani 1 1 d .
H01B H 0.6158 0.7194 0.5417 0.033 Uiso 1 1 calc R
C01C C 0.2873(5) 0.8500(4) 0.5970(4) 0.0199(12) Uani 1 1 d .
C01D C 0.2933(5) 0.3646(4) 0.0678(4) 0.0225(12) Uani 1 1 d .
H01D H 0.2313 0.3695 0.1145 0.027 Uiso 1 1 calc R
C01E C 0.4090(5) 0.5924(5) 1.1438(5) 0.0327(15) Uani 1 1 d .
H01E H 0.3436 0.5962 1.1876 0.039 Uiso 1 1 calc R
C01F C 1.0034(5) 0.5041(4) 0.4579(4) 0.0219(12) Uani 1 1 d .
C01G C 0.3861(5) 0.3939(5) -0.0894(4) 0.0251(13) Uani 1 1 d .
H01G H 0.3839 0.4191 -0.1481 0.030 Uiso 1 1 calc R
C01H C 0.9586(5) 0.7599(5) 1.1166(4) 0.0236(13) Uani 1 1 d .
C01I C -0.1570(5) 0.9196(5) 0.8054(4) 0.0229(12) Uani 1 1 d .
C01J C 0.6637(5) -0.0165(4) 0.1943(4) 0.0230(12) Uani 1 1 d .
C01K C -0.0578(5) 0.9766(5) 0.7787(4) 0.0227(12) Uani 1 1 d .
C01L C -0.0313(6) 1.0508(5) 0.8340(4) 0.0297(14) Uani 1 1 d .
H01L H 0.0335 1.0912 0.8157 0.036 Uiso 1 1 calc R
C01M C 1.1208(5) 0.9436(5) 1.1567(4) 0.0243(13) Uani 1 1 d .
C01N C 0.6037(5) 0.5922(5) 0.8259(4) 0.0260(13) Uani 1 1 d .
C01O C 0.1736(5) 0.9100(5) 0.7594(4) 0.0250(13) Uani 1 1 d .
H01O H 0.1338 0.9288 0.8149 0.030 Uiso 1 1 calc R
C01P C 1.1088(5) 0.7677(5) 0.9952(4) 0.0228(12) Uani 1 1 d .
C01Q C 0.4857(5) 0.0126(5) 0.1502(5) 0.0304(14) Uani 1 1 d .
H01Q H 0.4261 0.0568 0.1436 0.037 Uiso 1 1 calc R
C01R C 1.1449(5) 0.8293(5) 1.1402(4) 0.0229(12) Uani 1 1 d .
H01R H 1.2216 0.8266 1.1045 0.027 Uiso 1 1 calc R
C01S C 0.3431(5) 0.1669(5) 0.6194(4) 0.0265(13) Uani 1 1 d .
C01T C 0.3106(5) 0.1134(5) 0.8826(4) 0.0323(15) Uani 1 1 d .
H01T H 0.2463 0.1503 0.9063 0.039 Uiso 1 1 calc R
C01U C 0.6608(5) -0.1191(5) 0.1706(4) 0.0298(14) Uani 1 1 d .
H01U H 0.7192 -0.1644 0.1784 0.036 Uiso 1 1 calc R
C01V C -0.1465(5) 0.9111(4) 0.6300(4) 0.0222(12) Uani 1 1 d .
C01W C 0.4589(5) 0.0765(5) 0.7569(4) 0.0250(13) Uani 1 1 d .
C01X C -0.0050(5) 1.0248(5) 0.5393(4) 0.0267(13) Uani 1 1 d .
H01X H 0.0606 1.0637 0.5330 0.032 Uiso 1 1 calc R
C01Y C 0.6906(5) 0.1432(5) 0.7057(4) 0.0260(13) Uani 1 1 d .
H01Y H 0.6646 0.1115 0.7631 0.031 Uiso 1 1 calc R
C01Z C 0.6907(5) 0.5502(5) 0.8643(4) 0.0246(13) Uani 1 1 d .
C020 C 0.9027(5) 0.5389(5) 0.5085(5) 0.0331(15) Uani 1 1 d .
H020 H 0.8372 0.5003 0.5131 0.040 Uiso 1 1 calc R
C021 C 0.9954(6) 0.6897(5) 0.5432(5) 0.0372(16) Uani 1 1 d .
H021 H 0.9933 0.7516 0.5717 0.045 Uiso 1 1 calc R
C022 C 0.4407(5) 0.1084(5) 0.6005(4) 0.0262(13) Uani 1 1 d .
C023 C 0.8952(5) 0.6482(5) 0.8786(4) 0.0239(13) Uani 1 1 d .
H023 H 0.8853 0.6258 0.8239 0.029 Uiso 1 1 calc R
C024 C 0.1808(5) 0.4800(4) -0.1297(4) 0.0230(12) Uani 1 1 d .
C025 C -0.0455(5) 0.9652(5) 0.6190(4) 0.0233(12) Uani 1 1 d .
C026 C 0.6588(5) 0.1971(4) 0.5560(4) 0.0225(12) Uani 1 1 d .
H026 H 0.6137 0.2018 0.5131 0.027 Uiso 1 1 calc R
C027 C 1.0799(5) 1.0095(5) 1.0932(4) 0.0316(14) Uani 1 1 d .
H027 H 1.0639 0.9824 1.0420 0.038 Uiso 1 1 calc R
C028 C 0.1802(5) 0.8877(4) 0.6013(4) 0.0221(12) Uani 1 1 d .
H028 H 0.1474 0.8914 0.5508 0.026 Uiso 1 1 calc R
C029 C 0.5026(5) 0.5436(5) 1.1658(5) 0.0316(14) Uani 1 1 d .
H029 H 0.4996 0.5133 1.2238 0.038 Uiso 1 1 calc R
C02A C 0.5722(5) 0.1622(5) 0.2113(4) 0.0270(13) Uani 1 1 d .
H02D H 0.5204 0.1630 0.2697 0.032 Uiso 1 1 calc R
C02B C -0.2055(5) 0.9153(5) 0.5605(4) 0.0299(14) Uani 1 1 d .
H02C H -0.2744 0.8812 0.5683 0.036 Uiso 1 1 calc R
C02C C 0.2388(5) 0.5622(5) -0.1842(4) 0.0284(14) Uani 1 1 d .
H02E H 0.2877 0.6038 -0.1620 0.034 Uiso 1 1 calc R
C02D C 0.7383(6) 0.1179(5) 0.2814(5) 0.0344(15) Uani 1 1 d .
H02F H 0.8071 0.1449 0.2945 0.041 Uiso 1 1 calc R
H02G H 0.6868 0.1003 0.3382 0.041 Uiso 1 1 calc R
C02E C 0.3903(5) 0.3169(4) 0.0823(4) 0.0231(12) Uani 1 1 d .
C02F C 0.6063(5) 0.5878(4) 1.0154(4) 0.0217(12) Uani 1 1 d .
C02G C 0.8991(6) 0.6305(5) 0.5522(5) 0.0393(17) Uani 1 1 d .
H02H H 0.8320 0.6519 0.5873 0.047 Uiso 1 1 calc R
C02H C 1.0945(5) 0.6566(5) 0.4919(5) 0.0306(14) Uani 1 1 d .
H02I H 1.1588 0.6974 0.4858 0.037 Uiso 1 1 calc R
C02I C 0.4475(6) -0.0195(5) 0.9004(5) 0.0335(15) Uani 1 1 d .
H02J H 0.4757 -0.0705 0.9367 0.040 Uiso 1 1 calc R
C02J C 0.0042(5) 0.3901(5) 0.0112(5) 0.0280(13) Uani 1 1 d .
C02K C 0.2747(6) 0.1802(6) 0.5558(5) 0.0363(16) Uani 1 1 d .
H02K H 0.2084 0.2184 0.5683 0.044 Uiso 1 1 calc R
C02L C 0.5988(6) 0.5712(6) 0.4062(5) 0.0352(15) Uani 1 1 d .
C02M C 0.4363(7) 0.4514(6) 0.5274(5) 0.0416(17) Uani 1 1 d .
H02M H 0.3824 0.4119 0.5681 0.050 Uiso 1 1 calc R
C02N C 0.5726(6) -0.1550(5) 0.1357(4) 0.0320(14) Uani 1 1 d .
H02N H 0.5728 -0.2233 0.1188 0.038 Uiso 1 1 calc R
C02O C 0.7574(5) 0.4723(5) 0.8226(5) 0.0321(15) Uani 1 1 d .
H02O H 0.8139 0.4419 0.8491 0.039 Uiso 1 1 calc R
C02P C 0.4006(6) 0.0739(5) 0.4572(5) 0.0349(15) Uani 1 1 d .
H02P H 0.4193 0.0420 0.4031 0.042 Uiso 1 1 calc R
C02Q C 0.4844(5) -0.0887(5) 0.1262(5) 0.0319(15) Uani 1 1 d .
H02Q H 0.4243 -0.1125 0.1036 0.038 Uiso 1 1 calc R
C02R C 0.6014(5) 0.5396(5) 1.1016(4) 0.0280(14) Uani 1 1 d .
H02R H 0.6640 0.5050 1.1160 0.034 Uiso 1 1 calc R
C02S C 0.4676(5) 0.0590(5) 0.5207(4) 0.0289(14) Uani 1 1 d .
H02S H 0.5305 0.0161 0.5100 0.035 Uiso 1 1 calc R
C02T C 0.4140(5) 0.2665(5) 0.1681(4) 0.0282(14) Uani 1 1 d .
C02U C -0.1020(6) 1.0636(5) 0.9158(5) 0.0355(15) Uani 1 1 d .
H02U H -0.0846 1.1134 0.9525 0.043 Uiso 1 1 calc R
C02V C 0.0766(5) 0.5042(5) 0.1036(4) 0.0296(14) Uani 1 1 d .
H02V H 0.1332 0.5482 0.1122 0.036 Uiso 1 1 calc R
C02W C 1.0630(7) 1.1146(5) 1.1055(5) 0.0404(17) Uani 1 1 d .
H02W H 1.0340 1.1575 1.0636 0.048 Uiso 1 1 calc R
C02X C 0.2821(5) 0.8725(5) 0.7528(4) 0.0241(13) Uani 1 1 d .
H02X H 0.3154 0.8664 0.8031 0.029 Uiso 1 1 calc R
C02Y C 1.1472(6) 0.9852(5) 1.2319(5) 0.0325(15) Uani 1 1 d .
C02Z C 1.1447(5) 0.7626(5) 1.2279(4) 0.0270(13) Uani 1 1 d .
H02A H 1.0697 0.7608 1.2653 0.032 Uiso 1 1 calc R
H02B H 1.1666 0.6915 1.2149 0.032 Uiso 1 1 calc R
C030 C 1.0048(5) 0.4020(5) 0.4122(4) 0.0260(13) Uani 1 1 d .
H030 H 0.9736 0.4174 0.3579 0.031 Uiso 1 1 calc R
C031 C 1.2005(5) 0.4465(5) 0.3328(5) 0.0322(15) Uani 1 1 d .
H03Y H 1.2737 0.4178 0.3083 0.039 Uiso 1 1 calc R
H H 1.1699 0.4787 0.2831 0.039 Uiso 1 1 calc R
C032 C 0.2228(6) 0.5810(6) -0.2716(5) 0.0381(16) Uani 1 1 d .
H032 H 0.2613 0.6356 -0.3084 0.046 Uiso 1 1 calc R
C033 C 0.7402(6) 0.4398(5) 0.7420(5) 0.0386(17) Uani 1 1 d .
H033 H 0.7870 0.3895 0.7132 0.046 Uiso 1 1 calc R
C034 C -0.1612(6) 0.9708(5) 0.4790(5) 0.0346(15) Uani 1 1 d .
H034 H -0.1984 0.9705 0.4311 0.042 Uiso 1 1 calc R
C035 C 0.4982(5) -0.0019(5) 0.8098(4) 0.0282(14) Uani 1 1 d .
H035 H 0.5586 -0.0429 0.7849 0.034 Uiso 1 1 calc R
C036 C 0.6542(6) 0.4813(6) 0.7039(5) 0.0394(17) Uani 1 1 d .
H036 H 0.6430 0.4589 0.6495 0.047 Uiso 1 1 calc R
C037 C 0.5844(6) 0.5564(5) 0.7465(4) 0.0321(14) Uani 1 1 d .
H037 H 0.5246 0.5828 0.7219 0.039 Uiso 1 1 calc R
C038 C 0.0891(6) 0.4409(6) -0.2505(4) 0.0354(15) Uani 1 1 d .
H038 H 0.0386 0.4010 -0.2724 0.042 Uiso 1 1 calc R
C039 C -0.0957(6) 0.3795(6) 0.0751(5) 0.0366(16) Uani 1 1 d .
H039 H -0.1545 0.3396 0.0645 0.044 Uiso 1 1 calc R
C03A C -0.1980(6) 1.0038(6) 0.9441(5) 0.0374(16) Uani 1 1 d .
H03E H -0.2434 1.0119 1.0003 0.045 Uiso 1 1 calc R
C03B C 0.1041(5) 0.4219(5) -0.1622(4) 0.0252(13) Uani 1 1 d .
C03C C 0.4566(6) 0.5537(5) 0.5421(5) 0.0333(15) Uani 1 1 d .
H03F H 0.4159 0.5825 0.5930 0.040 Uiso 1 1 calc R
C03D C 1.2270(5) 0.8095(5) 1.2777(4) 0.0316(14) Uani 1 1 d .
H03A H 1.2319 0.7646 1.3312 0.038 Uiso 1 1 calc R
H03B H 1.3012 0.8141 1.2392 0.038 Uiso 1 1 calc R
C03E C 0.3550(6) 0.0390(6) 0.9363(5) 0.0367(16) Uani 1 1 d .
H03Z H 0.3224 0.0283 0.9972 0.044 Uiso 1 1 calc R
C03F C 0.7638(5) 0.0210(5) 0.2293(5) 0.0327(15) Uani 1 1 d .
H03N H 0.8257 0.0362 0.1787 0.039 Uiso 1 1 calc R
H03O H 0.7875 -0.0348 0.2682 0.039 Uiso 1 1 calc R
C03G C 0.1499(6) 0.5193(6) -0.3047(5) 0.0401(17) Uani 1 1 d .
H03Q H 0.1421 0.5311 -0.3643 0.048 Uiso 1 1 calc R
C03H C 0.3631(5) 0.1325(5) 0.7924(4) 0.0281(13) Uani 1 1 d .
C03I C 1.2131(5) 0.5275(5) 0.3969(4) 0.0299(14) Uani 1 1 d .
H03 H 1.2534 0.5874 0.3631 0.036 Uiso 1 1 calc R
HA H 1.2577 0.4985 0.4391 0.036 Uiso 1 1 calc R
C03J C 1.1229(5) 0.3592(5) 0.3814(5) 0.0323(15) Uani 1 1 d .
H0AA H 1.1512 0.3296 0.4332 0.039 Uiso 1 1 calc R
HB H 1.1208 0.3041 0.3413 0.039 Uiso 1 1 calc R
C03K C 0.3060(6) 0.1362(6) 0.4740(5) 0.0372(16) Uani 1 1 d .
H1AA H 0.2631 0.1486 0.4300 0.045 Uiso 1 1 calc R
C03L C -0.0218(6) 0.4923(6) 0.1681(5) 0.0366(16) Uani 1 1 d .
H03S H -0.0306 0.5271 0.2206 0.044 Uiso 1 1 calc R
C03M C 1.1310(7) 1.0919(6) 1.2421(5) 0.0426(18) Uani 1 1 d .
H03M H 1.1489 1.1204 1.2920 0.051 Uiso 1 1 calc R
C03N C 0.6183(5) 0.7911(5) 0.4171(4) 0.0320(15) Uani 1 1 d .
H03G H 0.5671 0.8018 0.3758 0.038 Uiso 1 1 calc R
H03H H 0.6396 0.8589 0.4328 0.038 Uiso 1 1 calc R
C03O C -0.1067(6) 0.4289(6) 0.1544(5) 0.0398(17) Uani 1 1 d .
H03T H -0.1717 0.4192 0.1987 0.048 Uiso 1 1 calc R
C03P C -0.0623(6) 1.0264(5) 0.4689(4) 0.0316(14) Uani 1 1 d .
H03P H -0.0340 1.0649 0.4149 0.038 Uiso 1 1 calc R
C03Q C 0.6857(6) 0.2006(5) 0.2251(5) 0.0360(16) Uani 1 1 d .
H03W H 0.7355 0.2150 0.1670 0.043 Uiso 1 1 calc R
H03X H 0.6754 0.2649 0.2555 0.043 Uiso 1 1 calc R
C03R C 1.0891(7) 1.1559(5) 1.1796(5) 0.0445(18) Uani 1 1 d .
H03R H 1.0785 1.2268 1.1877 0.053 Uiso 1 1 calc R
C03S C 0.7219(6) 0.7329(7) 0.3731(5) 0.0424(18) Uani 1 1 d .
H03I H 0.7690 0.7157 0.4167 0.051 Uiso 1 1 calc R
H03J H 0.7651 0.7769 0.3237 0.051 Uiso 1 1 calc R
C03T C 1.1885(7) 0.9174(6) 1.3046(5) 0.0435(18) Uani 1 1 d .
H03C H 1.2505 0.9529 1.3213 0.052 Uiso 1 1 calc R
H03D H 1.1283 0.9099 1.3575 0.052 Uiso 1 1 calc R
C03U C 0.5772(7) 0.4669(6) 0.3927(6) 0.0470(19) Uani 1 1 d .
H03U H 0.6186 0.4368 0.3426 0.056 Uiso 1 1 calc R
C03V C 0.4968(7) 0.4080(6) 0.4514(6) 0.050(2) Uani 1 1 d .
H03V H 0.4830 0.3395 0.4403 0.060 Uiso 1 1 calc R
C03W C 0.6868(7) 0.6331(7) 0.3379(5) 0.050(2) Uani 1 1 d .
H03K H 0.6571 0.6511 0.2840 0.060 Uiso 1 1 calc R
H03L H 0.7525 0.5896 0.3213 0.060 Uiso 1 1 calc R

loop_
_atom_site_aniso_label
_atom_site_aniso_U_11
_atom_site_aniso_U_22
_atom_site_aniso_U_33
_atom_site_aniso_U_23
_atom_site_aniso_U_13
_atom_site_aniso_U_12
S001 0.0262(7) 0.0294(8) 0.0261(8) -0.0040(6) -0.0053(6) 0.0042(6)
S002 0.0296(8) 0.0269(8) 0.0287(8) -0.0014(6) -0.0071(6) -0.0053(6)
S003 0.0395(9) 0.0254(8) 0.0378(9) -0.0003(7) -0.0076(7) -0.0084(7)
S004 0.0381(9) 0.0322(8) 0.0345(9) -0.0009(7) -0.0050(7) 0.0109(7)
O005 0.032(2) 0.038(3) 0.026(2) 0.0008(19) -0.0082(19) -0.008(2)
O006 0.025(2) 0.035(2) 0.033(2) -0.0026(19) -0.0087(19) -0.0043(18)
O007 0.029(2) 0.047(3) 0.021(2) -0.009(2) -0.0095(18) 0.0048(19)
O008 0.023(2) 0.049(3) 0.026(2) -0.005(2) -0.0095(18) 0.0041(19)
O009 0.027(2) 0.044(3) 0.038(3) 0.004(2) -0.003(2) 0.010(2)
O00A 0.041(3) 0.042(3) 0.024(2) -0.001(2) -0.003(2) 0.014(2)
N00B 0.024(2) 0.022(3) 0.029(3) -0.006(2) -0.003(2) -0.007(2)
N00C 0.019(2) 0.029(3) 0.018(2) -0.001(2) -0.0030(19) -0.003(2)
N00D 0.017(2) 0.031(3) 0.023(3) -0.004(2) -0.005(2) 0.000(2)
O00E 0.020(2) 0.051(3) 0.021(2) -0.0004(19) 0.0010(17) -0.0093(19)
O00F 0.024(2) 0.056(3) 0.025(2) -0.014(2) 0.0010(19) -0.003(2)
N00G 0.021(2) 0.033(3) 0.018(2) 0.003(2) -0.003(2) 0.002(2)
N00H 0.018(2) 0.033(3) 0.026(3) -0.011(2) -0.001(2) -0.001(2)
N00I 0.022(2) 0.030(3) 0.023(3) 0.004(2) -0.005(2) -0.003(2)
N00J 0.019(2) 0.032(3) 0.020(3) -0.006(2) -0.002(2) 0.002(2)
N00K 0.029(3) 0.023(3) 0.028(3) -0.001(2) -0.008(2) 0.008(2)
C00L 0.029(3) 0.019(3) 0.024(3) -0.003(2) -0.005(3) -0.001(2)
C00M 0.026(3) 0.018(3) 0.023(3) -0.002(2) -0.007(2) 0.000(2)
C00N 0.025(3) 0.029(3) 0.025(3) 0.000(3) 0.001(3) -0.001(3)
C00O 0.015(3) 0.019(3) 0.027(3) 0.000(2) -0.004(2) 0.002(2)
C00P 0.027(3) 0.024(3) 0.034(4) -0.003(3) -0.006(3) 0.002(3)
C00Q 0.022(3) 0.025(3) 0.019(3) 0.001(2) -0.004(2) -0.004(2)
C00R 0.018(3) 0.021(3) 0.020(3) 0.002(2) -0.002(2) 0.000(2)
C00S 0.022(3) 0.017(3) 0.025(3) -0.003(2) -0.002(2) 0.001(2)
C00T 0.026(3) 0.018(3) 0.027(3) 0.001(2) -0.003(2) -0.002(2)
C00U 0.018(3) 0.020(3) 0.020(3) 0.003(2) 0.000(2) -0.001(2)
C00V 0.023(3) 0.019(3) 0.024(3) -0.001(2) -0.006(2) -0.002(2)
C00W 0.020(3) 0.022(3) 0.021(3) -0.001(2) -0.004(2) -0.005(2)
C00X 0.023(3) 0.018(3) 0.022(3) -0.004(2) -0.004(2) 0.002(2)
C00Y 0.020(3) 0.018(3) 0.028(3) -0.003(2) -0.006(2) -0.001(2)
C00Z 0.026(3) 0.018(3) 0.021(3) -0.005(2) -0.004(2) 0.002(2)
C010 0.020(3) 0.032(3) 0.029(3) -0.003(3) -0.006(2) 0.005(3)
C011 0.027(3) 0.036(4) 0.022(3) 0.003(3) 0.000(3) 0.001(3)
C012 0.020(3) 0.032(3) 0.029(3) -0.009(3) -0.001(2) -0.002(3)
C013 0.025(3) 0.023(3) 0.017(3) 0.003(2) -0.006(2) -0.001(2)
C014 0.020(3) 0.025(3) 0.021(3) 0.000(2) -0.001(2) 0.002(2)
C015 0.022(3) 0.023(3) 0.027(3) -0.008(3) -0.004(2) -0.003(2)
C016 0.020(3) 0.025(3) 0.026(3) -0.005(2) -0.003(2) 0.003(2)
C017 0.023(3) 0.020(3) 0.020(3) 0.003(2) -0.004(2) 0.000(2)
C018 0.025(3) 0.019(3) 0.028(3) 0.000(2) -0.007(2) 0.002(2)
C019 0.023(3) 0.024(3) 0.020(3) 0.000(2) -0.004(2) -0.001(2)
C01A 0.021(3) 0.021(3) 0.030(3) 0.006(3) -0.003(2) 0.004(2)
C01B 0.019(3) 0.037(4) 0.027(3) -0.006(3) -0.006(2) 0.002(3)
C01C 0.019(3) 0.019(3) 0.022(3) -0.002(2) -0.005(2) -0.003(2)
C01D 0.027(3) 0.021(3) 0.017(3) 0.000(2) 0.000(2) 0.000(2)
C01E 0.025(3) 0.038(4) 0.033(4) -0.010(3) 0.001(3) -0.009(3)
C01F 0.024(3) 0.018(3) 0.023(3) -0.001(2) -0.004(2) 0.001(2)
C01G 0.026(3) 0.026(3) 0.022(3) 0.003(2) -0.004(2) -0.002(2)
C01H 0.019(3) 0.025(3) 0.026(3) -0.004(2) -0.003(2) -0.001(2)
C01I 0.025(3) 0.025(3) 0.020(3) 0.003(2) -0.007(2) 0.003(2)
C01J 0.029(3) 0.021(3) 0.020(3) 0.001(2) -0.008(2) 0.001(2)
C01K 0.023(3) 0.026(3) 0.019(3) -0.001(2) -0.004(2) 0.005(2)
C01L 0.035(3) 0.027(3) 0.029(3) -0.006(3) -0.010(3) -0.001(3)
C01M 0.020(3) 0.029(3) 0.023(3) -0.001(3) -0.002(2) -0.005(2)
C01N 0.024(3) 0.023(3) 0.031(3) -0.006(3) -0.002(2) -0.004(2)
C01O 0.023(3) 0.029(3) 0.023(3) -0.006(2) -0.003(2) -0.002(2)
C01P 0.022(3) 0.024(3) 0.023(3) 0.004(2) -0.007(2) -0.001(2)
C01Q 0.025(3) 0.034(4) 0.034(4) 0.001(3) -0.009(3) 0.001(3)
C01R 0.017(3) 0.030(3) 0.022(3) -0.001(3) -0.005(2) -0.003(2)
C01S 0.027(3) 0.025(3) 0.026(3) 0.008(3) -0.004(3) -0.002(3)
C01T 0.029(3) 0.037(4) 0.028(3) -0.002(3) 0.002(3) -0.002(3)
C01U 0.037(4) 0.025(3) 0.029(3) -0.002(3) -0.010(3) 0.007(3)
C01V 0.023(3) 0.018(3) 0.026(3) -0.005(2) -0.005(2) 0.005(2)
C01W 0.026(3) 0.026(3) 0.023(3) 0.000(2) -0.005(2) -0.004(2)
C01X 0.026(3) 0.026(3) 0.027(3) -0.004(3) -0.002(3) 0.003(2)
C01Y 0.027(3) 0.021(3) 0.029(3) 0.002(2) -0.004(3) 0.002(2)
C01Z 0.021(3) 0.025(3) 0.028(3) -0.008(3) -0.002(2) -0.003(2)
C020 0.023(3) 0.027(3) 0.048(4) -0.005(3) 0.000(3) -0.003(3)
C021 0.041(4) 0.021(3) 0.047(4) -0.012(3) -0.002(3) 0.003(3)
C022 0.023(3) 0.022(3) 0.033(3) 0.004(3) -0.006(3) -0.006(2)
C023 0.023(3) 0.025(3) 0.024(3) -0.003(2) -0.005(2) 0.001(2)
C024 0.024(3) 0.022(3) 0.022(3) 0.000(2) -0.002(2) 0.006(2)
C025 0.024(3) 0.022(3) 0.026(3) -0.008(2) -0.007(2) 0.006(2)
C026 0.024(3) 0.020(3) 0.023(3) -0.001(2) -0.006(2) 0.000(2)
C027 0.034(3) 0.033(4) 0.028(3) 0.001(3) -0.008(3) -0.005(3)
C028 0.025(3) 0.022(3) 0.021(3) 0.000(2) -0.007(2) -0.003(2)
C029 0.033(3) 0.033(4) 0.029(3) 0.000(3) -0.005(3) -0.011(3)
C02A 0.032(3) 0.023(3) 0.028(3) 0.000(3) -0.010(3) 0.007(3)
C02B 0.027(3) 0.030(3) 0.035(4) -0.005(3) -0.012(3) 0.002(3)
C02C 0.028(3) 0.026(3) 0.028(3) 0.003(3) 0.002(3) -0.002(3)
C02D 0.036(4) 0.030(3) 0.043(4) -0.010(3) -0.019(3) 0.003(3)
C02E 0.026(3) 0.016(3) 0.026(3) -0.001(2) -0.004(2) 0.001(2)
C02F 0.019(3) 0.023(3) 0.022(3) -0.006(2) -0.001(2) -0.004(2)
C02G 0.033(4) 0.027(3) 0.053(5) -0.012(3) 0.006(3) 0.006(3)
C02H 0.033(3) 0.021(3) 0.038(4) -0.002(3) -0.008(3) -0.004(3)
C02I 0.033(4) 0.037(4) 0.030(4) 0.007(3) -0.007(3) -0.007(3)
C02J 0.026(3) 0.022(3) 0.035(4) 0.007(3) -0.007(3) 0.004(2)
C02K 0.027(3) 0.039(4) 0.042(4) 0.008(3) -0.010(3) -0.001(3)
C02L 0.039(4) 0.039(4) 0.029(4) -0.003(3) -0.010(3) 0.014(3)
C02M 0.048(4) 0.033(4) 0.047(4) 0.008(3) -0.020(3) 0.000(3)
C02N 0.043(4) 0.023(3) 0.031(4) -0.005(3) -0.008(3) -0.005(3)
C02O 0.027(3) 0.029(3) 0.040(4) -0.010(3) -0.002(3) -0.001(3)
C02P 0.038(4) 0.034(4) 0.032(4) 0.001(3) -0.004(3) -0.017(3)
C02Q 0.029(3) 0.034(4) 0.034(4) 0.001(3) -0.011(3) -0.010(3)
C02R 0.024(3) 0.029(3) 0.032(4) -0.003(3) -0.008(3) -0.006(3)
C02S 0.029(3) 0.027(3) 0.029(3) 0.003(3) -0.003(3) -0.008(3)
C02T 0.035(3) 0.021(3) 0.029(4) -0.005(3) -0.008(3) 0.008(3)
C02U 0.048(4) 0.032(3) 0.028(4) -0.012(3) -0.008(3) 0.004(3)
C02V 0.032(3) 0.030(3) 0.028(3) 0.002(3) -0.009(3) 0.007(3)
C02W 0.050(4) 0.030(4) 0.042(4) 0.011(3) -0.016(3) -0.004(3)
C02X 0.022(3) 0.031(3) 0.021(3) -0.003(2) -0.008(2) -0.002(2)
C02Y 0.036(4) 0.032(4) 0.030(4) -0.003(3) -0.006(3) -0.008(3)
C02Z 0.031(3) 0.026(3) 0.026(3) 0.002(3) -0.011(3) -0.001(3)
C030 0.027(3) 0.022(3) 0.029(3) -0.005(3) -0.003(3) -0.005(2)
C031 0.027(3) 0.033(4) 0.032(4) -0.007(3) 0.005(3) -0.002(3)
C032 0.038(4) 0.034(4) 0.035(4) 0.007(3) 0.005(3) 0.007(3)
C033 0.043(4) 0.032(4) 0.037(4) -0.019(3) 0.004(3) 0.000(3)
C034 0.034(4) 0.038(4) 0.036(4) -0.006(3) -0.015(3) 0.007(3)
C035 0.025(3) 0.028(3) 0.030(3) 0.000(3) -0.003(3) -0.002(3)
C036 0.045(4) 0.041(4) 0.031(4) -0.014(3) 0.000(3) -0.012(3)
C037 0.034(3) 0.037(4) 0.027(3) -0.004(3) -0.007(3) -0.006(3)
C038 0.036(4) 0.044(4) 0.028(4) -0.009(3) -0.009(3) 0.006(3)
C039 0.027(3) 0.039(4) 0.040(4) 0.014(3) -0.004(3) -0.003(3)
C03A 0.042(4) 0.038(4) 0.028(4) -0.008(3) 0.003(3) 0.005(3)
C03B 0.029(3) 0.025(3) 0.022(3) 0.001(2) -0.006(2) 0.006(3)
C03C 0.032(3) 0.034(4) 0.035(4) 0.001(3) -0.012(3) 0.002(3)
C03D 0.032(3) 0.041(4) 0.025(3) -0.003(3) -0.012(3) 0.000(3)
C03E 0.035(4) 0.045(4) 0.027(4) -0.001(3) 0.000(3) -0.006(3)
C03F 0.029(3) 0.032(4) 0.042(4) -0.010(3) -0.016(3) 0.006(3)
C03G 0.047(4) 0.049(4) 0.022(3) 0.003(3) -0.005(3) 0.017(3)
C03H 0.029(3) 0.026(3) 0.030(3) -0.001(3) -0.006(3) -0.002(3)
C03I 0.024(3) 0.030(3) 0.034(4) -0.004(3) -0.001(3) -0.003(3)
C03J 0.032(3) 0.024(3) 0.037(4) -0.010(3) 0.006(3) -0.003(3)
C03K 0.036(4) 0.043(4) 0.035(4) 0.010(3) -0.016(3) -0.015(3)
C03L 0.039(4) 0.038(4) 0.029(4) 0.002(3) -0.001(3) 0.018(3)
C03M 0.059(5) 0.031(4) 0.041(4) -0.007(3) -0.016(4) -0.010(3)
C03N 0.025(3) 0.042(4) 0.028(4) -0.004(3) -0.001(3) -0.007(3)
C03O 0.029(4) 0.048(4) 0.035(4) 0.015(3) 0.002(3) 0.012(3)
C03P 0.038(4) 0.028(3) 0.027(3) 0.000(3) -0.005(3) 0.010(3)
C03Q 0.044(4) 0.025(3) 0.046(4) -0.002(3) -0.025(3) -0.004(3)
C03R 0.061(5) 0.022(3) 0.049(5) 0.002(3) -0.010(4) -0.009(3)
C03S 0.028(4) 0.064(5) 0.031(4) -0.006(3) 0.003(3) 0.001(3)
C03T 0.063(5) 0.039(4) 0.035(4) -0.007(3) -0.026(4) -0.003(4)
C03U 0.062(5) 0.038(4) 0.045(5) -0.010(4) -0.018(4) 0.023(4)
C03V 0.067(5) 0.027(4) 0.062(5) -0.003(4) -0.030(4) 0.012(4)
C03W 0.042(4) 0.060(5) 0.041(4) -0.014(4) 0.008(3) 0.010(4)

loop_
_atom_type_symbol
_atom_type_description
_atom_type_scat_dispersion_real
_atom_type_scat_dispersion_imag
_atom_type_scat_source
C C 0.0181 0.0091 'International Tables Vol C Tables 4.2.6.8 and 6.1.1.4'
H H 0.0000 0.0000 'International Tables Vol C Tables 4.2.6.8 and 6.1.1.4'
N N 0.0311 0.0180 'International Tables Vol C Tables 4.2.6.8 and 6.1.1.4'
O O 0.0492 0.0322 'International Tables Vol C Tables 4.2.6.8 and 6.1.1.4'
S S 0.3331 0.5567 'International Tables Vol C Tables 4.2.6.8 and 6.1.1.4'

loop_
_geom_angle_atom_site_label_1
_geom_angle_atom_site_label_2
_geom_angle_atom_site_label_3
_geom_angle
C015 S001 C01N 97.2(3)
C01I S002 C01V 97.6(3)
C03B S003 C02J 98.2(3)
C01S S004 C03H 98.9(3)
C00L N00B C00M 111.5(5)
C00L N00B C030 122.4(5)
C00M N00B C030 124.4(5)
C01H N00C C01P 111.3(5)
C01H N00C C01R 126.1(5)
C01P N00C C01R 122.5(5)
C00Q N00D C01B 122.6(5)
C019 N00D C00Q 111.6(5)
C019 N00D C01B 125.8(5)
C00Y N00G C01A 119.6(5)
C00Y N00G C024 121.2(5)
C024 N00G C01A 114.1(5)
C00O N00H C01Z 121.6(5)
C00O N00H C02F 122.7(5)
C01Z N00H C02F 114.5(4)
C00S N00I C01W 120.7(5)
C00S N00I C022 120.2(5)
C022 N00I C01W 115.8(5)
C00V N00J C01K 122.6(5)
C00V N00J C025 121.5(5)
C025 N00J C01K 114.5(4)
C00P N00K C02A 125.4(5)
C02T N00K C00P 111.1(5)
C02T N00K C02A 121.9(5)
O005 C00L N00B 124.8(6)
O005 C00L C00Z 129.4(5)
N00B C00L C00Z 105.8(5)
O006 C00M N00B 124.9(5)
O006 C00M C00X 128.7(6)
N00B C00M C00X 106.3(5)
C00T C00N H00N 120.5
C00T C00N C01G 119.0(6)
C01G C00N H00N 120.5
N00H C00O C023 119.7(5)
C016 C00O N00H 121.3(5)
C016 C00O C023 118.9(5)
O009 C00P N00K 124.2(6)
O009 C00P C00T 129.8(6)
N00K C00P C00T 106.0(5)
O008 C00Q N00D 123.6(5)
O008 C00Q C00W 130.0(5)
N00D C00Q C00W 106.3(5)
C00U C00R C01P 107.3(5)
C014 C00R C00U 120.1(5)
C014 C00R C01P 132.6(5)
N00I C00S C01Y 120.9(5)
N00I C00S C026 120.3(5)
C026 C00S C01Y 118.8(5)
C00N C00T C00P 132.1(6)
C00N C00T C02E 119.7(6)
C02E C00T C00P 108.2(5)
C00R C00U C01H 108.9(5)
C016 C00U C00R 122.1(5)
C016 C00U C01H 128.9(5)
N00J C00V C01O 120.1(5)
N00J C00V C028 121.1(5)
C028 C00V C01O 118.8(5)
C01C C00W C00Q 108.6(5)
C02X C00W C00Q 131.5(5)
C02X C00W C01C 119.8(5)
C00Z C00X C00M 108.2(5)
C018 C00X C00M 131.6(5)
C018 C00X C00Z 120.2(5)
N00G C00Y C01G 120.2(5)
C01D C00Y N00G 120.7(5)
C01D C00Y C01G 119.1(5)
C00X C00Z C00L 108.3(5)
C026 C00Z C00L 129.1(5)
C026 C00Z C00X 122.7(6)
C02L C010 C01B 119.7(6)
C03C C010 C01B 120.6(6)
C03C C010 C02L 119.7(6)
C01I C011 H011 120.3
C03A C011 H011 120.3
C03A C011 C01I 119.4(6)
C015 C012 H012 120.2
C01E C012 H012 120.2
C01E C012 C015 119.5(6)
C01J C013 C01Q 119.2(5)
C01J C013 C02A 121.5(5)
C01Q C013 C02A 119.2(5)
C00R C014 H014 120.6
C00R C014 C023 118.8(5)
C023 C014 H014 120.6
C012 C015 S001 120.3(5)
C02F C015 S001 119.6(4)
C02F C015 C012 120.2(6)
C00O C016 H016 120.7
C00U C016 C00O 118.5(5)
C00U C016 H016 120.7
C01F C017 C02H 118.0(5)
C01F C017 C03I 121.9(5)
C02H C017 C03I 120.0(5)
C00X C018 H018 120.8
C00X C018 C01Y 118.4(6)
C01Y C018 H018 120.8
O007 C019 N00D 125.9(5)
O007 C019 C01C 128.5(5)
N00D C019 C01C 105.6(5)
C02J C01A N00G 119.5(6)
C02J C01A C02V 119.8(6)
C02V C01A N00G 120.7(5)
N00D C01B C010 112.7(5)
N00D C01B H01B 106.2
N00D C01B C03N 112.6(5)
C010 C01B H01B 106.2
C010 C01B C03N 112.2(5)
C03N C01B H01B 106.2
C00W C01C C019 107.9(5)
C028 C01C C00W 122.9(5)
C028 C01C C019 129.2(5)
C00Y C01D H01D 121.1
C02E C01D C00Y 117.8(5)
C02E C01D H01D 121.1
C012 C01E H01E 119.7
C029 C01E C012 120.5(6)
C029 C01E H01E 119.7
C017 C01F C030 120.7(5)
C020 C01F C017 119.9(5)
C020 C01F C030 119.4(5)
C00N C01G C00Y 121.2(6)
C00N C01G H01G 119.4
C00Y C01G H01G 119.4
N00C C01H C00U 106.0(5)
O00F C01H N00C 125.0(5)
O00F C01H C00U 129.0(5)
C011 C01I S002 119.8(5)
C01K C01I S002 120.0(4)
C01K C01I C011 120.1(6)
C013 C01J C01U 119.1(5)
C013 C01J C03F 121.3(5)
C01U C01J C03F 119.6(5)
C01I C01K N00J 118.6(5)
C01I C01K C01L 119.5(5)
C01L C01K N00J 121.8(5)
C01K C01L H01L 120.3
C02U C01L C01K 119.5(6)
C02U C01L H01L 120.3
C027 C01M C01R 120.3(5)
C02Y C01M C01R 120.1(5)
C02Y C01M C027 119.4(6)
C01Z C01N S001 119.1(5)
C037 C01N S001 120.8(5)
C037 C01N C01Z 120.1(6)
C00V C01O H01O 119.2
C02X C01O C00V 121.7(6)
C02X C01O H01O 119.2
N00C C01P C00R 106.5(5)
O00E C01P N00C 123.9(5)
O00E C01P C00R 129.6(5)
C013 C01Q H01Q 119.5
C02Q C01Q C013 121.1(6)
C02Q C01Q H01Q 119.5
N00C C01R C01M 112.9(5)
N00C C01R H01R 106.5
N00C C01R C02Z 112.2(5)
C01M C01R H01R 106.5
C01M C01R C02Z 111.8(5)
C02Z C01R H01R 106.5
C022 C01S S004 120.4(5)
C022 C01S C02K 119.6(6)
C02K C01S S004 119.9(5)
C03E C01T H01T 120.3
C03E C01T C03H 119.3(6)
C03H C01T H01T 120.3
C01J C01U H01U 119.4
C02N C01U C01J 121.2(6)
C02N C01U H01U 119.4
C025 C01V S002 120.2(5)
C02B C01V S002 119.9(5)
C02B C01V C025 119.9(6)
C035 C01W N00I 121.2(5)
C035 C01W C03H 119.9(6)
C03H C01W N00I 118.8(5)
C025 C01X H01X 120.0
C025 C01X C03P 120.0(6)
C03P C01X H01X 120.0
C00S C01Y H01Y 119.1
C018 C01Y C00S 121.9(6)
C018 C01Y H01Y 119.1
C01N C01Z N00H 118.7(5)
C02O C01Z N00H 121.9(6)
C02O C01Z C01N 119.5(6)
C01F C020 H020 119.6
C02G C020 C01F 120.8(6)
C02G C020 H020 119.6
C02G C021 H021 120.2
C02H C021 H021 120.2
C02H C021 C02G 119.7(6)
C01S C022 N00I 119.1(6)
C01S C022 C02S 120.3(6)
C02S C022 N00I 120.6(5)
C00O C023 H023 119.3
C014 C023 C00O 121.4(6)
C014 C023 H023 119.3
C02C C024 N00G 120.9(5)
C03B C024 N00G 119.2(5)
C03B C024 C02C 119.8(6)
C01V C025 N00J 118.4(5)
C01X C025 N00J 121.5(5)
C01X C025 C01V 120.0(5)
C00S C026 H026 121.0
C00Z C026 C00S 118.0(5)
C00Z C026 H026 121.0
C01M C027 H027 119.7
C02W C027 C01M 120.7(6)
C02W C027 H027 119.7
C00V C028 H028 120.9
C01C C028 C00V 118.2(5)
C01C C028 H028 120.9
C01E C029 H029 119.9
C01E C029 C02R 120.2(6)
C02R C029 H029 119.9
N00K C02A C013 110.9(5)
N00K C02A H02D 106.6
N00K C02A C03Q 112.4(5)
C013 C02A H02D 106.6
C013 C02A C03Q 113.3(5)
C03Q C02A H02D 106.6
C01V C02B H02C 120.1
C01V C02B C034 119.7(6)
C034 C02B H02C 120.1
C024 C02C H02E 120.4
C032 C02C C024 119.1(6)
C032 C02C H02E 120.5
H02F C02D H02G 108.3
C03F C02D H02F 109.9
C03F C02D H02G 109.9
C03F C02D C03Q 109.1(6)
C03Q C02D H02F 109.9
C03Q C02D H02G 109.9
C00T C02E C02T 108.5(5)
C01D C02E C00T 123.3(6)
C01D C02E C02T 128.2(5)
C015 C02F N00H 118.4(5)
C015 C02F C02R 119.8(5)
C02R C02F N00H 121.7(5)
C020 C02G H02H 120.1
C021 C02G C020 119.7(6)
C021 C02G H02H 120.1
C017 C02H H02I 119.1
C021 C02H C017 121.9(6)
C021 C02H H02I 119.1
C035 C02I H02J 120.1
C03E C02I H02J 120.1
C03E C02I C035 119.9(6)
C01A C02J S003 119.1(5)
C01A C02J C039 120.2(6)
C039 C02J S003 120.7(5)
C01S C02K H02K 120.2
C03K C02K C01S 119.6(6)
C03K C02K H02K 120.2
C010 C02L C03U 118.0(7)
C010 C02L C03W 122.5(6)
C03U C02L C03W 119.5(6)
C03C C02M H02M 120.3
C03C C02M C03V 119.5(7)
C03V C02M H02M 120.3
C01U C02N H02N 120.2
C02Q C02N C01U 119.5(6)
C02Q C02N H02N 120.2
C01Z C02O H02O 120.0
C033 C02O C01Z 120.1(7)
C033 C02O H02O 120.0
C02S C02P H02P 120.0
C03K C02P H02P 120.0
C03K C02P C02S 120.0(6)
C01Q C02Q C02N 119.9(6)
C01Q C02Q H02Q 120.1
C02N C02Q H02Q 120.1
C029 C02R C02F 119.6(6)
C029 C02R H02R 120.2
C02F C02R H02R 120.2
C022 C02S H02S 120.1
C02P C02S C022 119.8(6)
C02P C02S H02S 120.1
O00A C02T N00K 124.8(6)
O00A C02T C02E 129.1(6)
N00K C02T C02E 106.1(5)
C01L C02U H02U 119.5
C03A C02U C01L 120.9(6)
C03A C02U H02U 119.5
C01A C02V H02V 120.0
C01A C02V C03L 120.1(6)
C03L C02V H02V 120.0
C027 C02W H02W 120.0
C03R C02W C027 120.1(7)
C03R C02W H02W 120.0
C00W C02X C01O 118.5(5)
C00W C02X H02X 120.7
C01O C02X H02X 120.7
C01M C02Y C03M 118.8(6)
C01M C02Y C03T 122.0(6)
C03M C02Y C03T 119.2(6)
C01R C02Z H02A 109.9
C01R C02Z H02B 109.9
H02A C02Z H02B 108.3
C03D C02Z C01R 109.1(5)
C03D C02Z H02A 109.9
C03D C02Z H02B 109.9
N00B C030 C01F 110.3(5)
N00B C030 H030 107.0
N00B C030 C03J 112.2(5)
C01F C030 H030 107.0
C03J C030 C01F 113.2(5)
C03J C030 H030 107.0
H03Y C031 H 108.1
C03I C031 H03Y 109.6
C03I C031 H 109.6
C03I C031 C03J 110.2(5)
C03J C031 H03Y 109.6
C03J C031 H 109.6
C02C C032 H032 119.7
C02C C032 C03G 120.6(7)
C03G C032 H032 119.7
C02O C033 H033 119.7
C036 C033 C02O 120.5(6)
C036 C033 H033 119.7
C02B C034 H034 119.9
C03P C034 C02B 120.2(6)
C03P C034 H034 119.9
C01W C035 C02I 119.9(6)
C01W C035 H035 120.0
C02I C035 H035 120.0
C033 C036 H036 120.0
C033 C036 C037 120.0(6)
C037 C036 H036 120.0
C01N C037 H037 120.1
C036 C037 C01N 119.8(7)
C036 C037 H037 120.1
C03B C038 H038 120.4
C03G C038 H038 120.4
C03G C038 C03B 119.1(6)
C02J C039 H039 120.3
C03O C039 C02J 119.5(7)
C03O C039 H039 120.3
C011 C03A C02U 120.4(6)
C011 C03A H03E 119.8
C02U C03A H03E 119.8
C024 C03B S003 119.4(5)
C024 C03B C038 120.6(6)
C038 C03B S003 120.0(5)
C010 C03C H03F 119.3
C02M C03C C010 121.4(7)
C02M C03C H03F 119.3
C02Z C03D H03A 109.6
C02Z C03D H03B 109.6
H03A C03D H03B 108.1
C03T C03D C02Z 110.2(6)
C03T C03D H03A 109.6
C03T C03D H03B 109.6
C01T C03E C02I 120.6(6)
C01T C03E H03Z 119.7
C02I C03E H03Z 119.7
C01J C03F C02D 112.9(5)
C01J C03F H03N 109.0
C01J C03F H03O 109.0
C02D C03F H03N 109.0
C02D C03F H03O 109.0
H03N C03F H03O 107.8
C032 C03G H03Q 119.7
C038 C03G C032 120.6(7)
C038 C03G H03Q 119.7
C01T C03H S004 119.8(5)
C01W C03H S004 120.1(5)
C01W C03H C01T 120.1(6)
C017 C03I H03 109.1
C017 C03I HA 109.1
C031 C03I C017 112.6(5)
C031 C03I H03 109.1
C031 C03I HA 109.1
H03 C03I HA 107.8
C030 C03J H0AA 109.7
C030 C03J HB 109.7
C031 C03J C030 109.8(5)
C031 C03J H0AA 109.7
C031 C03J HB 109.7
H0AA C03J HB 108.2
C02K C03K H1AA 119.8
C02P C03K C02K 120.5(6)
C02P C03K H1AA 119.8
C02V C03L H03S 120.0
C03O C03L C02V 120.0(7)
C03O C03L H03S 120.0
C02Y C03M H03M 119.3
C03R C03M C02Y 121.3(7)
C03R C03M H03M 119.3
C01B C03N H03G 110.1
C01B C03N H03H 110.1
H03G C03N H03H 108.4
C03S C03N C01B 108.2(6)
C03S C03N H03G 110.1
C03S C03N H03H 110.1
C039 C03O H03T 119.9
C03L C03O C039 120.3(6)
C03L C03O H03T 119.9
C01X C03P H03P 120.0
C034 C03P C01X 120.0(6)
C034 C03P H03P 120.0
C02A C03Q H03W 109.6
C02A C03Q H03X 109.6
C02D C03Q C02A 110.1(5)
C02D C03Q H03W 109.6
C02D C03Q H03X 109.6
H03W C03Q H03X 108.1
C02W C03R C03M 119.8(7)
C02W C03R H03R 120.1
C03M C03R H03R 120.1
C03N C03S H03I 109.7
C03N C03S H03J 109.7
C03N C03S C03W 109.7(6)
H03I C03S H03J 108.2
C03W C03S H03I 109.7
C03W C03S H03J 109.7
C02Y C03T H03C 108.7
C02Y C03T H03D 108.7
C03D C03T C02Y 114.4(6)
C03D C03T H03C 108.7
C03D C03T H03D 108.7
H03C C03T H03D 107.6
C02L C03U H03U 119.1
C03V C03U C02L 121.8(7)
C03V C03U H03U 119.1
C02M C03V H03V 120.2
C03U C03V C02M 119.5(7)
C03U C03V H03V 120.2
C02L C03W C03S 112.9(6)
C02L C03W H03K 109.0
C02L C03W H03L 109.0
C03S C03W H03K 109.0
C03S C03W H03L 109.0
H03K C03W H03L 107.8

loop_
_geom_bond_atom_site_label_1
_geom_bond_atom_site_label_2
_geom_bond_distance
S001 C015 1.765(6)
S001 C01N 1.771(6)
S002 C01I 1.761(6)
S002 C01V 1.762(6)
S003 C02J 1.770(7)
S003 C03B 1.764(6)
S004 C01S 1.768(7)
S004 C03H 1.771(6)
O005 C00L 1.212(7)
O006 C00M 1.211(7)
O007 C019 1.201(7)
O008 C00Q 1.212(7)
O009 C00P 1.211(8)
O00A C02T 1.214(8)
N00B C00L 1.401(8)
N00B C00M 1.406(8)
N00B C030 1.470(8)
N00C C01H 1.393(8)
N00C C01P 1.410(8)
N00C C01R 1.457(7)
N00D C00Q 1.406(7)
N00D C019 1.396(8)
N00D C01B 1.458(8)
O00E C01P 1.214(7)
O00F C01H 1.211(7)
N00G C00Y 1.406(8)
N00G C01A 1.440(8)
N00G C024 1.426(8)
N00H C00O 1.405(7)
N00H C01Z 1.424(8)
N00H C02F 1.429(7)
N00I C00S 1.397(7)
N00I C01W 1.443(8)
N00I C022 1.429(8)
N00J C00V 1.397(7)
N00J C01K 1.439(7)
N00J C025 1.433(8)
N00K C00P 1.419(9)
N00K C02A 1.458(8)
N00K C02T 1.394(8)
C00L C00Z 1.491(9)
C00M C00X 1.477(8)
C00N H00N 0.9300
C00N C00T 1.369(9)
C00N C01G 1.388(9)
C00O C016 1.393(8)
C00O C023 1.409(8)
C00P C00T 1.480(9)
C00Q C00W 1.474(8)
C00R C00U 1.392(8)
C00R C014 1.363(8)
C00R C01P 1.485(8)
C00S C01Y 1.411(9)
C00S C026 1.411(9)
C00T C02E 1.385(8)
C00U C016 1.377(8)
C00U C01H 1.484(8)
C00V C01O 1.415(8)
C00V C028 1.401(8)
C00W C01C 1.385(8)
C00W C02X 1.382(8)
C00X C00Z 1.392(8)
C00X C018 1.377(9)
C00Y C01D 1.402(9)
C00Y C01G 1.416(8)
C00Z C026 1.368(8)
C010 C01B 1.524(9)
C010 C02L 1.397(9)
C010 C03C 1.387(9)
C011 H011 0.9300
C011 C01I 1.406(9)
C011 C03A 1.370(10)
C012 H012 0.9300
C012 C015 1.392(8)
C012 C01E 1.384(10)
C013 C01J 1.388(8)
C013 C01Q 1.399(9)
C013 C02A 1.522(8)
C014 H014 0.9300
C014 C023 1.391(8)
C015 C02F 1.386(8)
C016 H016 0.9300
C017 C01F 1.396(8)
C017 C02H 1.401(9)
C017 C03I 1.510(8)
C018 H018 0.9300
C018 C01Y 1.382(9)
C019 C01C 1.504(8)
C01A C02J 1.380(9)
C01A C02V 1.384(9)
C01B H01B 0.9800
C01B C03N 1.529(9)
C01C C028 1.372(8)
C01D H01D 0.9300
C01D C02E 1.369(9)
C01E H01E 0.9300
C01E C029 1.378(10)
C01F C020 1.394(9)
C01F C030 1.525(8)
C01G H01G 0.9300
C01I C01K 1.389(8)
C01J C01U 1.393(9)
C01J C03F 1.517(8)
C01K C01L 1.396(9)
C01L H01L 0.9300
C01L C02U 1.381(9)
C01M C01R 1.521(8)
C01M C027 1.397(9)
C01M C02Y 1.391(9)
C01N C01Z 1.390(9)
C01N C037 1.385(9)
C01O H01O 0.9300
C01O C02X 1.384(9)
C01Q H01Q 0.9300
C01Q C02Q 1.376(9)
C01R H01R 0.9800
C01R C02Z 1.527(9)
C01S C022 1.386(9)
C01S C02K 1.396(9)
C01T H01T 0.9300
C01T C03E 1.384(10)
C01T C03H 1.394(9)
C01U H01U 0.9300
C01U C02N 1.385(9)
C01V C025 1.390(8)
C01V C02B 1.388(9)
C01W C035 1.380(9)
C01W C03H 1.394(9)
C01X H01X 0.9300
C01X C025 1.386(9)
C01X C03P 1.387(9)
C01Y H01Y 0.9300
C01Z C02O 1.386(9)
C020 H020 0.9300
C020 C02G 1.386(10)
C021 H021 0.9300
C021 C02G 1.380(10)
C021 C02H 1.375(9)
C022 C02S 1.388(9)
C023 H023 0.9300
C024 C02C 1.394(9)
C024 C03B 1.386(9)
C026 H026 0.9300
C027 H027 0.9300
C027 C02W 1.381(10)
C028 H028 0.9300
C029 H029 0.9300
C029 C02R 1.388(9)
C02A H02D 0.9800
C02A C03Q 1.526(9)
C02B H02C 0.9300
C02B C034 1.392(10)
C02C H02E 0.9300
C02C C032 1.383(10)
C02D H02F 0.9700
C02D H02G 0.9700
C02D C03F 1.518(9)
C02D C03Q 1.526(10)
C02E C02T 1.489(9)
C02F C02R 1.395(9)
C02G H02H 0.9300
C02H H02I 0.9300
C02I H02J 0.9300
C02I C035 1.393(9)
C02I C03E 1.384(10)
C02J C039 1.393(9)
C02K H02K 0.9300
C02K C03K 1.385(11)
C02L C03U 1.404(11)
C02L C03W 1.515(11)
C02M H02M 0.9300
C02M C03C 1.379(10)
C02M C03V 1.387(12)
C02N H02N 0.9300
C02N C02Q 1.382(10)
C02O H02O 0.9300
C02O C033 1.377(10)
C02P H02P 0.9300
C02P C02S 1.384(10)
C02P C03K 1.383(10)
C02Q H02Q 0.9300
C02R H02R 0.9300
C02S H02S 0.9300
C02U H02U 0.9300
C02U C03A 1.379(10)
C02V H02V 0.9300
C02V C03L 1.386(9)
C02W H02W 0.9300
C02W C03R 1.373(11)
C02X H02X 0.9300
C02Y C03M 1.395(10)
C02Y C03T 1.513(10)
C02Z H02A 0.9700
C02Z H02B 0.9700
C02Z C03D 1.523(8)
C030 H030 0.9800
C030 C03J 1.525(9)
C031 H03Y 0.9700
C031 H 0.9700
C031 C03I 1.505(9)
C031 C03J 1.518(9)
C032 H032 0.9300
C032 C03G 1.385(11)
C033 H033 0.9300
C033 C036 1.375(11)
C034 H034 0.9300
C034 C03P 1.379(10)
C035 H035 0.9300
C036 H036 0.9300
C036 C037 1.384(10)
C037 H037 0.9300
C038 H038 0.9300
C038 C03B 1.391(9)
C038 C03G 1.372(11)
C039 H039 0.9300
C039 C03O 1.385(11)
C03A H03E 0.9300
C03C H03F 0.9300
C03D H03A 0.9700
C03D H03B 0.9700
C03D C03T 1.513(10)
C03E H03Z 0.9300
C03F H03N 0.9700
C03F H03O 0.9700
C03G H03Q 0.9300
C03I H03 0.9700
C03I HA 0.9700
C03J H0AA 0.9700
C03J HB 0.9700
C03K H1AA 0.9300
C03L H03S 0.9300
C03L C03O 1.377(11)
C03M H03M 0.9300
C03M C03R 1.378(11)
C03N H03G 0.9700
C03N H03H 0.9700
C03N C03S 1.515(10)
C03O H03T 0.9300
C03P H03P 0.9300
C03Q H03W 0.9700
C03Q H03X 0.9700
C03R H03R 0.9300
C03S H03I 0.9700
C03S H03J 0.9700
C03S C03W 1.520(11)
C03T H03C 0.9700
C03T H03D 0.9700
C03U H03U 0.9300
C03U C03V 1.372(12)
C03V H03V 0.9300
C03W H03K 0.9700
C03W H03L 0.9700
